data_4336044
loop_
_publ_author_name
'Danila Vasilchenko'
'Sergey Tkachev'
'Iraida Baidina'
'Sergey Korenev'

_publ_contact_author_address
;Nikolaev Institute of Inorganic Chemistry,
SB Russian Academy of Sciences,
Akad. Lavrentiev prospekt 3,
Novosibirsk 90,
630090 Russia
;
_publ_contact_author_email vasilchenko@niic.nsc.ru
_publ_contact_author_fax 7(383)3309489
_publ_contact_author_name 'Vasilchenko Danila Bor.'
_publ_contact_author_phone 7(383)3391633
_publ_section_title
;
 Speciation of Platinum(IV) in Nitric Acid Solutions
;
_journal_name_full 'Inorganic Chemistry'
_journal_page_first 10532
_journal_page_last 10541
_journal_paper_doi 10.1021/ic401499j
_journal_volume 52
_journal_year 2013
_chemical_formula_moiety 'C4 H12 N, 0.5(H2 N8 O26 Pt2)'
_chemical_formula_sum 'C4 H13 N5 O13 Pt'
_chemical_formula_weight 534.28
_chemical_name_systematic ?
_chemical_properties_physical moisture-sensitive
_space_group_IT_number 14
_symmetry_cell_setting monoclinic
_symmetry_space_group_name_Hall '-P 2ybc'
_symmetry_space_group_name_H-M 'P 1 21/c 1'
_atom_sites_solution_hydrogens geom
_atom_sites_solution_primary direct
_atom_sites_solution_secondary difmap
_audit_creation_method SHELXL-97
_cell_angle_alpha 90.00
_cell_angle_beta 104.1690(10)
_cell_angle_gamma 90.00
_cell_formula_units_Z 4
_cell_length_a 7.6907(3)
_cell_length_b 14.8950(5)
_cell_length_c 13.1091(4)
_cell_measurement_reflns_used 6050
_cell_measurement_temperature 150(2)
_cell_measurement_theta_max 31.96
_cell_measurement_theta_min 2.73
_cell_volume 1456.00(9)
_computing_cell_refinement 'SAINT (Bruker, 2005)'
_computing_data_collection 'Apex2 (Bruker, 2005)'
_computing_data_reduction 'SAINT (Bruker, 2005)'
_computing_molecular_graphics 'local programs'
_computing_publication_material 'local programs'
_computing_structure_refinement 'SHELXL-97 (Sheldrick, 2008)'
_computing_structure_solution 'SHELXS-97 (Sheldrick, 2008)'
_diffrn_ambient_temperature 150(2)
_diffrn_detector_area_resol_mean 25
_diffrn_measured_fraction_theta_full 1.000
_diffrn_measured_fraction_theta_max 0.998
_diffrn_measurement_device_type 'Bruker Nonius X8Apex CCD area-detector'
_diffrn_measurement_method '\f scans'
_diffrn_radiation_monochromator graphite
_diffrn_radiation_source 'fine-focus sealed tube'
_diffrn_radiation_type MoK\a
_diffrn_radiation_wavelength 0.71073
_diffrn_reflns_av_R_equivalents 0.0206
_diffrn_reflns_av_sigmaI/netI 0.0272
_diffrn_reflns_limit_h_max 11
_diffrn_reflns_limit_h_min -11
_diffrn_reflns_limit_k_max 22
_diffrn_reflns_limit_k_min -17
_diffrn_reflns_limit_l_max 19
_diffrn_reflns_limit_l_min -11
_diffrn_reflns_number 12151
_diffrn_reflns_theta_full 25.25
_diffrn_reflns_theta_max 31.97
_diffrn_reflns_theta_min 2.11
_exptl_absorpt_coefficient_mu 9.718
_exptl_absorpt_correction_T_max 0.6972
_exptl_absorpt_correction_T_min 0.4750
_exptl_absorpt_correction_type multi-scan
_exptl_absorpt_process_details 'SADABS (Bruker, 2005)'
_exptl_crystal_colour 'light yellow'
_exptl_crystal_density_diffrn 2.437
_exptl_crystal_description prism
_exptl_crystal_F_000 1016
_exptl_crystal_recrystallization_method 'nitric acid'
_exptl_crystal_size_max 0.09
_exptl_crystal_size_mid 0.08
_exptl_crystal_size_min 0.04
_refine_diff_density_max 2.042
_refine_diff_density_min -1.494
_refine_diff_density_rms 0.136
_refine_ls_extinction_method none
_refine_ls_goodness_of_fit_ref 0.978
_refine_ls_hydrogen_treatment mixed
_refine_ls_matrix_type full
_refine_ls_number_parameters 228
_refine_ls_number_reflns 5034
_refine_ls_number_restraints 1
_refine_ls_restrained_S_all 0.978
_refine_ls_R_factor_all 0.0259
_refine_ls_R_factor_gt 0.0194
_refine_ls_shift/su_max 0.003
_refine_ls_shift/su_mean 0.000
_refine_ls_structure_factor_coef Fsqd
_refine_ls_weighting_details 'calc w=1/[\s^2^(Fo^2^)+(0.0222P)^2^+0.0000P] where P=(Fo^2^+2Fc^2^)/3'
_refine_ls_weighting_scheme calc
_refine_ls_wR_factor_gt 0.0407
_refine_ls_wR_factor_ref 0.0419
_reflns_number_gt 4353
_reflns_number_total 5034
_reflns_threshold_expression >2sigma(I)
_cod_data_source_file ic401499j_si_001.cif
_cod_data_source_block v
_cod_original_sg_symbol_H-M 'P 21/c'
_cod_database_code 4336044

loop_
_symmetry_equiv_pos_as_xyz
'x, y, z'
'-x, y+1/2, -z+1/2'
'-x, -y, -z'
'x, -y-1/2, z-1/2'

loop_
_atom_site_label
_atom_site_type_symbol
_atom_site_fract_x
_atom_site_fract_y
_atom_site_fract_z
_atom_site_U_iso_or_equiv
_atom_site_adp_type
_atom_site_occupancy
_atom_site_symmetry_multiplicity
_atom_site_calc_flag
_atom_site_refinement_flags
Pt1 Pt 0.414772(10) 0.018742(6) 0.881166(6) 0.01011(3) Uani 1 1 d .
O1 O 0.6448(2) -0.02852(11) 0.97674(13) 0.0120(3) Uani 1 1 d D
O31 O 0.4794(2) 0.02684(12) 0.74339(14) 0.0175(3) Uani 1 1 d .
O12 O 0.0255(2) -0.01329(13) 0.87935(16) 0.0215(4) Uani 1 1 d .
O41 O 0.4749(2) 0.14978(11) 0.89372(13) 0.0147(3) Uani 1 1 d .
O21 O 0.3481(2) -0.11108(11) 0.88070(13) 0.0142(3) Uani 1 1 d .
O11 O 0.1859(2) 0.07117(11) 0.79527(13) 0.0150(3) Uani 1 1 d .
O23 O 0.1929(2) -0.10319(13) 0.71385(14) 0.0219(4) Uani 1 1 d .
O33 O 0.6196(2) -0.10407(13) 0.76507(15) 0.0245(4) Uani 1 1 d .
O32 O 0.5608(3) -0.03504(16) 0.61442(15) 0.0288(5) Uani 1 1 d .
O42 O 0.7675(2) 0.12570(12) 0.91434(15) 0.0200(4) Uani 1 1 d .
O43 O 0.6600(3) 0.26050(12) 0.91411(16) 0.0262(4) Uani 1 1 d .
O22 O 0.2292(2) -0.23007(13) 0.79832(15) 0.0249(4) Uani 1 1 d .
N1 N 0.0271(3) 0.03440(14) 0.80330(17) 0.0164(4) Uani 1 1 d .
N3 N 0.5593(3) -0.04319(15) 0.70650(17) 0.0187(4) Uani 1 1 d .
N2 N 0.2501(3) -0.14986(14) 0.79092(16) 0.0156(4) Uani 1 1 d .
N4 N 0.6451(3) 0.17927(14) 0.90802(16) 0.0165(4) Uani 1 1 d .
O13 O -0.0990(2) 0.05525(15) 0.73267(15) 0.0272(4) Uani 1 1 d .
N5 N 0.8147(3) -0.19186(14) 0.46972(16) 0.0161(4) Uani 1 1 d .
C2 C 0.8689(4) -0.09557(18) 0.4772(2) 0.0241(5) Uani 1 1 d .
H2A H 0.9981 -0.0910 0.5084 0.052(12) Uiso 1 1 calc R
H2B H 0.8036 -0.0635 0.5215 0.045(10) Uiso 1 1 calc R
H2C H 0.8405 -0.0689 0.4067 0.033(9) Uiso 1 1 calc R
C3 C 0.8580(4) -0.2331(2) 0.5775(2) 0.0261(6) Uani 1 1 d .
H3A H 0.9872 -0.2287 0.6086 0.034(9) Uiso 1 1 calc R
H3B H 0.8221 -0.2964 0.5722 0.050(11) Uiso 1 1 calc R
H3C H 0.7929 -0.2011 0.6219 0.054(12) Uiso 1 1 calc R
C4 C 0.6177(3) -0.1997(2) 0.4220(2) 0.0274(6) Uani 1 1 d .
H4A H 0.5902 -0.1763 0.3499 0.025(8) Uiso 1 1 calc R
H4B H 0.5519 -0.1651 0.4639 0.039(10) Uiso 1 1 calc R
H4C H 0.5820 -0.2629 0.4208 0.041(10) Uiso 1 1 calc R
C1 C 0.9147(4) -0.2404(2) 0.4023(2) 0.0300(6) Uani 1 1 d .
H1A H 1.0439 -0.2341 0.4325 0.028(8) Uiso 1 1 calc R
H1B H 0.8837 -0.2148 0.3313 0.047(11) Uiso 1 1 calc R
H1C H 0.8821 -0.3041 0.3989 0.035(9) Uiso 1 1 calc R
H1 H 0.737(4) 0.009(2) 0.970(3) 0.024(9) Uiso 1 1 d D

loop_
_atom_site_aniso_label
_atom_site_aniso_U_11
_atom_site_aniso_U_22
_atom_site_aniso_U_33
_atom_site_aniso_U_23
_atom_site_aniso_U_13
_atom_site_aniso_U_12
Pt1 0.01106(4) 0.01089(4) 0.00800(4) -0.00009(3) 0.00159(3) 0.00105(3)
O1 0.0121(7) 0.0136(8) 0.0100(7) -0.0008(6) 0.0020(6) 0.0009(6)
O31 0.0228(8) 0.0191(9) 0.0122(8) 0.0006(7) 0.0073(7) 0.0041(7)
O12 0.0176(8) 0.0243(10) 0.0224(9) 0.0060(8) 0.0045(7) 0.0012(7)
O41 0.0142(7) 0.0111(8) 0.0189(8) -0.0001(6) 0.0045(6) -0.0010(6)
O21 0.0184(7) 0.0105(8) 0.0123(8) 0.0000(6) 0.0009(6) 0.0001(6)
O11 0.0138(7) 0.0150(8) 0.0154(8) 0.0034(6) 0.0023(6) 0.0011(6)
O23 0.0282(9) 0.0212(9) 0.0130(8) -0.0018(7) -0.0014(7) 0.0011(7)
O33 0.0286(9) 0.0237(10) 0.0232(10) 0.0048(8) 0.0103(8) 0.0110(8)
O32 0.0368(11) 0.0386(13) 0.0136(9) -0.0013(8) 0.0112(8) 0.0041(8)
O42 0.0158(8) 0.0184(9) 0.0278(10) 0.0013(7) 0.0093(7) 0.0011(7)
O43 0.0295(10) 0.0139(9) 0.0364(12) 0.0008(8) 0.0107(9) -0.0035(7)
O22 0.0322(10) 0.0148(9) 0.0258(10) -0.0031(8) 0.0035(8) -0.0090(7)
N1 0.0145(9) 0.0201(11) 0.0145(9) -0.0014(8) 0.0031(7) 0.0012(7)
N3 0.0183(9) 0.0217(11) 0.0166(10) -0.0033(8) 0.0055(8) 0.0010(8)
N2 0.0160(9) 0.0147(9) 0.0161(9) -0.0039(8) 0.0037(7) -0.0014(7)
N4 0.0191(9) 0.0157(10) 0.0153(9) 0.0028(8) 0.0056(8) -0.0018(8)
O13 0.0148(8) 0.0409(12) 0.0218(10) 0.0072(9) -0.0033(7) 0.0030(8)
N5 0.0166(9) 0.0165(10) 0.0143(9) 0.0011(8) 0.0021(7) -0.0034(7)
C2 0.0318(14) 0.0170(12) 0.0233(13) 0.0002(10) 0.0064(11) -0.0082(10)
C3 0.0257(13) 0.0314(15) 0.0203(13) 0.0076(11) 0.0037(11) -0.0065(11)
C4 0.0197(12) 0.0268(15) 0.0307(15) 0.0095(12) -0.0032(11) -0.0036(10)
C1 0.0358(16) 0.0301(16) 0.0255(15) -0.0066(12) 0.0102(12) 0.0060(12)

loop_
_atom_type_symbol
_atom_type_description
_atom_type_scat_dispersion_real
_atom_type_scat_dispersion_imag
_atom_type_scat_source
C C 0.0033 0.0016 'International Tables Vol C Tables 4.2.6.8 and 6.1.1.4'
H H 0.0000 0.0000 'International Tables Vol C Tables 4.2.6.8 and 6.1.1.4'
N N 0.0061 0.0033 'International Tables Vol C Tables 4.2.6.8 and 6.1.1.4'
O O 0.0106 0.0060 'International Tables Vol C Tables 4.2.6.8 and 6.1.1.4'
Pt Pt -1.7033 8.3905 'International Tables Vol C Tables 4.2.6.8 and 6.1.1.4'

loop_
_geom_angle_atom_site_label_1
_geom_angle_atom_site_label_2
_geom_angle_atom_site_label_3
_geom_angle
_geom_angle_site_symmetry_1
_geom_angle_site_symmetry_3
O31 Pt1 O21 100.17(7) . .
O31 Pt1 O11 81.16(7) . .
O21 Pt1 O11 100.72(7) . .
O31 Pt1 O41 84.92(7) . .
O21 Pt1 O41 174.89(6) . .
O11 Pt1 O41 79.61(7) . .
O31 Pt1 O1 102.00(7) . .
O21 Pt1 O1 81.40(7) . .
O11 Pt1 O1 175.89(7) . .
O41 Pt1 O1 97.96(7) . .
O31 Pt1 O1 172.29(7) . 3_657
O21 Pt1 O1 87.53(6) . 3_657
O11 Pt1 O1 97.08(7) . 3_657
O41 Pt1 O1 87.38(7) . 3_657
O1 Pt1 O1 79.44(7) . 3_657
O31 Pt1 Pt1 141.22(5) . 3_657
O21 Pt1 Pt1 82.81(5) . 3_657
O11 Pt1 Pt1 136.74(5) . 3_657
O41 Pt1 Pt1 93.45(5) . 3_657
O1 Pt1 Pt1 39.74(5) . 3_657
O1 Pt1 Pt1 39.70(4) 3_657 3_657
Pt1 O1 Pt1 100.56(7) . 3_657
Pt1 O1 H1 108(2) . .
Pt1 O1 H1 113(2) 3_657 .
N3 O31 Pt1 120.77(15) . .
N4 O41 Pt1 121.69(13) . .
N2 O21 Pt1 120.01(13) . .
N1 O11 Pt1 118.69(14) . .
O13 N1 O12 127.4(2) . .
O13 N1 O11 113.8(2) . .
O12 N1 O11 118.81(19) . .
O33 N3 O32 127.7(2) . .
O33 N3 O31 119.2(2) . .
O32 N3 O31 113.1(2) . .
O22 N2 O23 127.0(2) . .
O22 N2 O21 113.9(2) . .
O23 N2 O21 119.13(19) . .
O43 N4 O42 126.0(2) . .
O43 N4 O41 113.92(19) . .
O42 N4 O41 120.1(2) . .
C2 N5 C1 109.2(2) . .
C2 N5 C4 110.0(2) . .
C1 N5 C4 109.3(2) . .
C2 N5 C3 109.7(2) . .
C1 N5 C3 109.3(2) . .
C4 N5 C3 109.31(19) . .
N5 C2 H2A 109.5 . .
N5 C2 H2B 109.5 . .
H2A C2 H2B 109.5 . .
N5 C2 H2C 109.5 . .
H2A C2 H2C 109.5 . .
H2B C2 H2C 109.5 . .
N5 C3 H3A 109.5 . .
N5 C3 H3B 109.5 . .
H3A C3 H3B 109.5 . .
N5 C3 H3C 109.5 . .
H3A C3 H3C 109.5 . .
H3B C3 H3C 109.5 . .
N5 C4 H4A 109.5 . .
N5 C4 H4B 109.5 . .
H4A C4 H4B 109.5 . .
N5 C4 H4C 109.5 . .
H4A C4 H4C 109.5 . .
H4B C4 H4C 109.5 . .
N5 C1 H1A 109.5 . .
N5 C1 H1B 109.5 . .
H1A C1 H1B 109.5 . .
N5 C1 H1C 109.5 . .
H1A C1 H1C 109.5 . .
H1B C1 H1C 109.5 . .

loop_
_geom_bond_atom_site_label_1
_geom_bond_atom_site_label_2
_geom_bond_distance
_geom_bond_site_symmetry_2
Pt1 O31 1.9908(17) .
Pt1 O21 2.0002(16) .
Pt1 O11 2.0013(15) .
Pt1 O41 2.0033(16) .
Pt1 O1 2.0275(16) .
Pt1 O1 2.0295(16) 3_657
Pt1 Pt1 3.12056(18) 3_657
O1 Pt1 2.0295(16) 3_657
O1 H1 0.92(3) .
O31 N3 1.358(3) .
O12 N1 1.227(3) .
O41 N4 1.349(2) .
O21 N2 1.361(2) .
O11 N1 1.366(2) .
O23 N2 1.217(3) .
O33 N3 1.205(3) .
O32 N3 1.216(3) .
O42 N4 1.221(3) .
O43 N4 1.216(3) .
O22 N2 1.212(3) .
N1 O13 1.206(3) .
N5 C2 1.490(3) .
N5 C1 1.493(3) .
N5 C4 1.495(3) .
N5 C3 1.501(3) .
C2 H2A 0.9800 .
C2 H2B 0.9800 .
C2 H2C 0.9800 .
C3 H3A 0.9800 .
C3 H3B 0.9800 .
C3 H3C 0.9800 .
C4 H4A 0.9800 .
C4 H4B 0.9800 .
C4 H4C 0.9800 .
C1 H1A 0.9800 .
C1 H1B 0.9800 .
C1 H1C 0.9800 .
